data_4075753
loop_
_publ_author_name
'Yoshida, Hiroto'
'Ikadai, Junnai'
'Shudo, Miwa'
'Ohshita, Joji'
'Kunai, Atsutaka'

_publ_section_title
;
 Addition of Silicon&#x2212;Silicon \s-Bonds to Arynes or Bisarynes
 Catalyzed by a Palladium Complex
;
_journal_issue 1
_journal_name_full Organometallics
_journal_page_first 156
_journal_paper_doi 10.1021/om049276w
_journal_volume 24
_journal_year 2005
_chemical_formula_moiety 'C22 H24 Si2 '
_chemical_formula_sum 'C22 H24 Si2'
_chemical_formula_weight 344.60
_space_group_IT_number 2
_symmetry_cell_setting triclinic
_symmetry_Int_Tables_number 2
_symmetry_space_group_name_Hall '-P 1'
_symmetry_space_group_name_H-M 'P -1'
_cell_angle_alpha 94.149(2)
_cell_angle_beta 103.8965(9)
_cell_angle_gamma 108.488(2)
_cell_formula_units_Z 2
_cell_length_a 9.0583(5)
_cell_length_b 9.4766(5)
_cell_length_c 12.7034(7)
_cell_measurement_reflns_used 5312
_cell_measurement_temperature 296.1
_cell_measurement_theta_max 27.4
_cell_measurement_theta_min 3.0
_cell_volume 990.79(9)
_computing_cell_refinement PROCESS-AUTO
_computing_data_collection PROCESS-AUTO
_computing_data_reduction CrystalStructure
_computing_publication_material 'CrystalStructure 3.6.0'
_computing_structure_refinement CRYSTALS
_computing_structure_solution SIR92
_diffrn_detector_area_resol_mean 10.00
_diffrn_measured_fraction_theta_full 0.9801
_diffrn_measured_fraction_theta_max 0.9801
_diffrn_measurement_device_type 'Rigaku RAXIS-RAPID'
_diffrn_measurement_method \w
_diffrn_radiation_type 'Mo K\a'
_diffrn_radiation_wavelength 0.7107
_diffrn_reflns_av_R_equivalents 0.012
_diffrn_reflns_limit_h_max 11
_diffrn_reflns_limit_h_min -11
_diffrn_reflns_limit_k_max 12
_diffrn_reflns_limit_k_min -12
_diffrn_reflns_limit_l_max 16
_diffrn_reflns_limit_l_min -15
_diffrn_reflns_number 9137
_diffrn_reflns_theta_full 27.44
_diffrn_reflns_theta_max 27.44
_exptl_absorpt_coefficient_mu 0.179
_exptl_absorpt_correction_type none
_exptl_crystal_colour colorless
_exptl_crystal_density_diffrn 1.155
_exptl_crystal_density_method 'not measured'
_exptl_crystal_description block
_exptl_crystal_F_000 368.00
_exptl_crystal_size_max 0.60
_exptl_crystal_size_mid 0.50
_exptl_crystal_size_min 0.20
_refine_diff_density_max 0.63
_refine_diff_density_min -0.79
_refine_ls_extinction_method none
_refine_ls_goodness_of_fit_ref 11.197
_refine_ls_hydrogen_treatment refall
_refine_ls_number_parameters 241
_refine_ls_number_reflns 8015
_refine_ls_R_factor_gt 0.0480
_refine_ls_shift/su_max 0.0180
_refine_ls_structure_factor_coef F
_refine_ls_weighting_details 'w = 1.0'
_refine_ls_weighting_scheme unit
_refine_ls_wR_factor_ref 0.0570
_reflns_number_gt 8015
_reflns_number_total 9137
_reflns_threshold_expression F^2^>2.0\s(F^2^)
_cod_data_source_file om049276wsi20040916_095946.cif
_cod_data_source_block '_ikada02__________________'
_cod_original_formula_sum 'C22 H24 Si2 '
_cod_database_code 4075753

loop_
_symmetry_equiv_pos_site_id
_symmetry_equiv_pos_as_xyz
1 +X,+Y,+Z
2 -X,-Y,-Z

loop_
_atom_site_label
_atom_site_type_symbol
_atom_site_fract_x
_atom_site_fract_y
_atom_site_fract_z
_atom_site_U_iso_or_equiv
_atom_site_adp_type
_atom_site_occupancy
_atom_site_symmetry_multiplicity
_atom_site_calc_flag
_atom_site_refinement_flags
Si(1) Si 0.10071(6) 0.10629(5) 0.79336(4) 0.0362(1) Uani 1.00 1 d .
Si(2) Si 0.38748(6) 0.40834(5) 0.70715(5) 0.0367(1) Uani 1.00 1 d .
C(1) C 0.2022(2) 0.0288(2) 0.7016(1) 0.0334(4) Uani 1.00 1 d .
C(2) C 0.1026(3) -0.0756(2) 0.6073(2) 0.0431(5) Uani 1.00 1 d .
C(3) C 0.1637(3) -0.1450(2) 0.5377(2) 0.0509(6) Uani 1.00 1 d .
C(4) C 0.3290(3) -0.1142(2) 0.5612(2) 0.0516(6) Uani 1.00 1 d .
C(5) C 0.4313(3) -0.0123(2) 0.6539(2) 0.0457(6) Uani 1.00 1 d .
C(6) C 0.3697(2) 0.0607(2) 0.7225(1) 0.0347(4) Uani 1.00 1 d .
C(7) C 0.4852(2) 0.1770(2) 0.8169(1) 0.0361(5) Uani 1.00 1 d .
C(8) C 0.5817(3) 0.1324(2) 0.9013(2) 0.0497(6) Uani 1.00 1 d .
C(9) C 0.6871(3) 0.2362(3) 0.9928(2) 0.0633(7) Uani 1.00 1 d .
C(10) C 0.6966(3) 0.3850(3) 0.9990(2) 0.0640(7) Uani 1.00 1 d .
C(11) C 0.6035(3) 0.4294(2) 0.9152(2) 0.0502(6) Uani 1.00 1 d .
C(12) C 0.4952(2) 0.3284(2) 0.8211(1) 0.0364(4) Uani 1.00 1 d .
C(13) C 0.0717(2) 0.2857(2) 0.7542(1) 0.0348(4) Uani 1.00 1 d .
C(14) C -0.0735(3) 0.3032(2) 0.7615(2) 0.0496(6) Uani 1.00 1 d .
C(15) C -0.1144(3) 0.4257(3) 0.7305(2) 0.0671(8) Uani 1.00 1 d .
C(16) C -0.0117(3) 0.5334(3) 0.6905(3) 0.0692(8) Uani 1.00 1 d .
C(17) C 0.1340(3) 0.5213(2) 0.6846(2) 0.0541(7) Uani 1.00 1 d .
C(18) C 0.1804(2) 0.3996(2) 0.7164(1) 0.0358(5) Uani 1.00 1 d .
C(19) C 0.2042(3) 0.1362(3) 0.9439(2) 0.0554(7) Uani 1.00 1 d .
C(20) C -0.1049(3) -0.0405(2) 0.7710(2) 0.0625(7) Uani 1.00 1 d .
C(21) C 0.5147(3) 0.6123(2) 0.7236(2) 0.0617(7) Uani 1.00 1 d .
C(22) C 0.3742(3) 0.3202(3) 0.5670(2) 0.0552(7) Uani 1.00 1 d .
H(1) H -0.0113 -0.0987 0.5907 0.048 Uiso 1.00 1 c R
H(2) H 0.0923 -0.2145 0.4743 0.057 Uiso 1.00 1 c R
H(3) H 0.3719 -0.1620 0.5138 0.065 Uiso 1.00 1 c R
H(4) H 0.5448 0.0079 0.6714 0.057 Uiso 1.00 1 c R
H(5) H 0.5755 0.0301 0.8954 0.059 Uiso 1.00 1 c R
H(6) H 0.7508 0.2045 1.0506 0.073 Uiso 1.00 1 c R
H(7) H 0.7680 0.4567 1.0612 0.069 Uiso 1.00 1 c R
H(8) H 0.6124 0.5324 0.9201 0.057 Uiso 1.00 1 c R
H(9) H -0.1466 0.2277 0.7878 0.063 Uiso 1.00 1 c R
H(10) H -0.2124 0.4360 0.7381 0.089 Uiso 1.00 1 c R
H(11) H -0.0418 0.6150 0.6653 0.092 Uiso 1.00 1 c R
H(12) H 0.2065 0.5989 0.6594 0.069 Uiso 1.00 1 c R
H(13) H 0.1615 0.0471 0.9728 0.071 Uiso 1.00 1 c R
H(14) H 0.1864 0.2176 0.9807 0.071 Uiso 1.00 1 c R
H(15) H 0.3171 0.1587 0.9545 0.071 Uiso 1.00 1 c R
H(16) H -0.1804 -0.0211 0.7129 0.076 Uiso 1.00 1 c R
H(17) H -0.1380 -0.0365 0.8364 0.075 Uiso 1.00 1 c R
H(18) H -0.1005 -0.1376 0.7523 0.076 Uiso 1.00 1 c R
H(19) H 0.4809 0.6709 0.7704 0.074 Uiso 1.00 1 c R
H(20) H 0.5027 0.6446 0.6539 0.074 Uiso 1.00 1 c R
H(21) H 0.6252 0.6248 0.7553 0.074 Uiso 1.00 1 c R
H(22) H 0.4664 0.3754 0.5453 0.072 Uiso 1.00 1 c R
H(23) H 0.2788 0.3216 0.5163 0.072 Uiso 1.00 1 c R
H(24) H 0.3703 0.2190 0.5682 0.072 Uiso 1.00 1 c R

loop_
_atom_site_aniso_label
_atom_site_aniso_U_11
_atom_site_aniso_U_22
_atom_site_aniso_U_33
_atom_site_aniso_U_12
_atom_site_aniso_U_13
_atom_site_aniso_U_23
Si(1) 0.0337(3) 0.0348(2) 0.0399(3) 0.0077(2) 0.0146(2) 0.0095(2)
Si(2) 0.0323(3) 0.0336(2) 0.0454(3) 0.0085(2) 0.0156(2) 0.0108(2)
C(1) 0.0353(9) 0.0298(8) 0.0336(9) 0.0094(7) 0.0085(8) 0.0073(7)
C(2) 0.041(1) 0.0384(9) 0.041(1) 0.0081(8) 0.0033(9) 0.0061(8)
C(3) 0.065(1) 0.041(1) 0.038(1) 0.015(1) 0.005(1) -0.0015(8)
C(4) 0.070(1) 0.046(1) 0.046(1) 0.028(1) 0.021(1) 0.0023(9)
C(5) 0.045(1) 0.047(1) 0.051(1) 0.0220(9) 0.015(1) 0.0072(9)
C(6) 0.0373(9) 0.0315(8) 0.0351(9) 0.0124(7) 0.0086(8) 0.0076(7)
C(7) 0.0299(9) 0.0409(9) 0.037(1) 0.0117(7) 0.0092(8) 0.0047(8)
C(8) 0.047(1) 0.053(1) 0.048(1) 0.022(1) 0.004(1) 0.0080(9)
C(9) 0.057(1) 0.077(2) 0.048(1) 0.029(1) -0.006(1) 0.005(1)
C(10) 0.055(1) 0.069(1) 0.048(1) 0.014(1) -0.007(1) -0.011(1)
C(11) 0.046(1) 0.045(1) 0.051(1) 0.0104(9) 0.009(1) -0.0048(9)
C(12) 0.0295(9) 0.0384(9) 0.038(1) 0.0082(7) 0.0095(8) 0.0037(8)
C(13) 0.0327(9) 0.0379(9) 0.0340(9) 0.0115(7) 0.0112(8) 0.0049(7)
C(14) 0.042(1) 0.054(1) 0.062(1) 0.0184(9) 0.026(1) 0.014(1)
C(15) 0.052(1) 0.072(2) 0.099(2) 0.038(1) 0.035(1) 0.023(1)
C(16) 0.062(2) 0.061(1) 0.106(2) 0.039(1) 0.031(2) 0.033(1)
C(17) 0.050(1) 0.049(1) 0.074(2) 0.022(1) 0.024(1) 0.027(1)
C(18) 0.0340(9) 0.0365(8) 0.038(1) 0.0124(7) 0.0114(8) 0.0077(7)
C(19) 0.067(2) 0.065(1) 0.043(1) 0.028(1) 0.022(1) 0.018(1)
C(20) 0.048(1) 0.050(1) 0.089(2) 0.005(1) 0.034(1) 0.014(1)
C(21) 0.050(1) 0.041(1) 0.093(2) 0.0083(9) 0.023(1) 0.022(1)
C(22) 0.064(1) 0.063(1) 0.049(1) 0.026(1) 0.027(1) 0.020(1)

loop_
_atom_type_symbol
_atom_type_description
_atom_type_scat_dispersion_real
_atom_type_scat_dispersion_imag
_atom_type_scat_source
C C 0.003 0.002
;
International Tables for Crystallography
(1992, Vol. C, Tables 4.2.6.8 and 6.1.1.4)
;
H H 0.000 0.000
;
International Tables for Crystallography
(1992, Vol. C, Table 6.1.1.4)
;
Si Si 0.082 0.070
;
International Tables for Crystallography
(1992, Vol. C, Tables 4.2.6.8 and 6.1.1.4)
;

loop_
_geom_angle_atom_site_label_1
_geom_angle_atom_site_label_2
_geom_angle_atom_site_label_3
_geom_angle
Si(1) C(1) C(2) 117.8(2)
Si(1) C(1) C(6) 125.4(1)
C(13) Si(1) C(1) 111.68(9)
C(19) Si(1) C(1) 114.7(1)
C(20) Si(1) C(1) 106.0(1)
Si(1) C(13) C(14) 115.8(1)
Si(1) C(13) C(18) 125.9(2)
C(19) Si(1) C(13) 109.71(9)
C(20) Si(1) C(13) 108.1(1)
C(20) Si(1) C(19) 106.2(1)
Si(2) C(12) C(7) 125.3(1)
C(18) Si(2) C(12) 112.86(9)
Si(2) C(12) C(11) 117.9(1)
C(21) Si(2) C(12) 106.36(9)
C(22) Si(2) C(12) 113.0(1)
Si(2) C(18) C(13) 126.5(2)
Si(2) C(18) C(17) 115.5(1)
C(21) Si(2) C(18) 107.6(1)
C(22) Si(2) C(18) 110.2(1)
C(22) Si(2) C(21) 106.3(1)
C(6) C(1) C(2) 116.7(2)
C(1) C(2) C(3) 122.6(2)
C(1) C(6) C(7) 120.4(2)
C(1) C(6) C(5) 120.8(1)
C(2) C(3) C(4) 119.7(2)
C(3) C(4) C(5) 119.4(2)
C(4) C(5) C(6) 120.8(2)
C(5) C(6) C(7) 118.8(2)
C(6) C(7) C(12) 120.6(2)
C(6) C(7) C(8) 118.8(2)
C(12) C(7) C(8) 120.7(1)
C(7) C(8) C(9) 120.7(2)
C(7) C(12) C(11) 116.6(2)
C(8) C(9) C(10) 119.4(2)
C(9) C(10) C(11) 120.0(2)
C(10) C(11) C(12) 122.7(2)
C(18) C(13) C(14) 118.3(2)
C(13) C(14) C(15) 122.1(2)
C(13) C(18) C(17) 118.0(2)
C(14) C(15) C(16) 119.7(3)
C(15) C(16) C(17) 119.7(3)
C(16) C(17) C(18) 122.2(2)
Si(1) C(19) H(13) 109.3999
Si(1) C(19) H(14) 109.6601
Si(1) C(19) H(15) 109.3528
Si(1) C(20) H(16) 109.2216
Si(1) C(20) H(17) 109.5139
Si(1) C(20) H(18) 109.6744
Si(2) C(21) H(19) 109.2510
Si(2) C(21) H(20) 109.8472
Si(2) C(21) H(21) 109.3121
Si(2) C(22) H(22) 109.5945
Si(2) C(22) H(23) 109.2608
Si(2) C(22) H(24) 109.5537
C(1) C(2) H(1) 118.5498
H(1) C(2) C(3) 118.8720
C(2) C(3) H(2) 120.0686
H(2) C(3) C(4) 120.2132
C(3) C(4) H(3) 120.1546
C(4) C(5) H(4) 119.9329
H(3) C(4) C(5) 120.4491
H(4) C(5) C(6) 119.2870
C(7) C(8) H(5) 119.1728
H(5) C(8) C(9) 120.1201
C(8) C(9) H(6) 120.1801
H(6) C(9) C(10) 120.4638
C(9) C(10) H(7) 120.0053
C(10) C(11) H(8) 119.0754
H(7) C(10) C(11) 120.0376
H(8) C(11) C(12) 118.2572
C(13) C(14) H(9) 118.7670
H(9) C(14) C(15) 119.1391
C(14) C(15) H(10) 120.2663
H(10) C(15) C(16) 120.0682
C(15) C(16) H(11) 120.0475
C(16) C(17) H(12) 119.1004
H(11) C(16) C(17) 120.2011
H(12) C(17) C(18) 118.6855
H(14) C(19) H(13) 109.4716
H(15) C(19) H(13) 109.4732
H(15) C(19) H(14) 109.4695
H(17) C(20) H(16) 109.4759
H(18) C(20) H(16) 109.4682
H(18) C(20) H(17) 109.4731
H(20) C(21) H(19) 109.4706
H(21) C(21) H(19) 109.4740
H(21) C(21) H(20) 109.4717
H(23) C(22) H(22) 109.4721
H(24) C(22) H(22) 109.4716
H(24) C(22) H(23) 109.4743

loop_
_geom_bond_atom_site_label_1
_geom_bond_atom_site_label_2
_geom_bond_distance
Si(1) C(1) 1.887(2)
Si(1) C(13) 1.884(2)
Si(1) C(19) 1.873(2)
Si(1) C(20) 1.879(2)
Si(2) C(12) 1.890(2)
Si(2) C(18) 1.884(2)
Si(2) C(21) 1.877(2)
Si(2) C(22) 1.871(2)
C(1) C(2) 1.403(2)
C(1) C(6) 1.403(3)
C(2) C(3) 1.380(4)
C(3) C(4) 1.383(4)
C(4) C(5) 1.387(2)
C(5) C(6) 1.393(3)
C(6) C(7) 1.491(2)
C(7) C(8) 1.394(3)
C(7) C(12) 1.405(3)
C(8) C(9) 1.391(3)
C(9) C(10) 1.381(4)
C(10) C(11) 1.372(3)
C(11) C(12) 1.408(2)
C(13) C(14) 1.401(3)
C(13) C(18) 1.412(3)
C(14) C(15) 1.381(4)
C(15) C(16) 1.365(4)
C(16) C(17) 1.380(4)
C(17) C(18) 1.401(3)
C(2) H(1) 0.9500
C(3) H(2) 0.9500
C(4) H(3) 0.9500
C(5) H(4) 0.9499
C(8) H(5) 0.9500
C(9) H(6) 0.9500
C(10) H(7) 0.9500
C(11) H(8) 0.9500
C(14) H(9) 0.9500
C(15) H(10) 0.9501
C(16) H(11) 0.9500
C(17) H(12) 0.9500
C(19) H(13) 0.9500
C(19) H(14) 0.9500
C(19) H(15) 0.9500
C(20) H(16) 0.9500
C(20) H(17) 0.9500
C(20) H(18) 0.9500
C(21) H(19) 0.9500
C(21) H(20) 0.9500
C(21) H(21) 0.9500
C(22) H(22) 0.9500
C(22) H(23) 0.9500
C(22) H(24) 0.9500

loop_
_geom_contact_atom_site_label_1
_geom_contact_atom_site_label_2
_geom_contact_distance
_geom_contact_site_symmetry_2
Si(1) C(2) 2.829(2) .
Si(1) C(6) 2.932(2) .
Si(1) C(7) 3.265(2) .
Si(1) C(12) 3.441(2) .
Si(1) C(14) 2.794(3) .
Si(1) C(18) 2.943(2) .
Si(2) C(1) 3.441(2) .
Si(2) C(6) 3.269(2) .
Si(2) C(7) 2.935(2) .
Si(2) C(11) 2.836(2) .
Si(2) C(13) 2.950(2) .
Si(2) C(17) 2.790(3) .
C(1) C(3) 2.441(3) .
C(1) C(4) 2.821(3) .
C(1) C(5) 2.431(3) .
C(1) C(7) 2.511(2) .
C(1) C(8) 3.540(3) .
C(1) C(12) 3.174(2) .
C(1) C(13) 3.121(3) .
C(1) C(18) 3.576(3) .
C(1) C(19) 3.166(3) .
C(1) C(20) 3.009(3) .
C(1) C(22) 3.495(3) .
C(2) C(2) 3.572(3) 55602
C(2) C(4) 2.389(4) .
C(2) C(5) 2.747(3) .
C(2) C(6) 2.389(2) .
C(2) C(20) 3.185(4) .
C(3) C(5) 2.391(3) .
C(3) C(6) 2.778(2) .
C(4) C(6) 2.417(3) .
C(5) C(7) 2.483(3) .
C(5) C(8) 3.122(3) .
C(5) C(12) 3.536(3) .
C(5) C(22) 3.560(3) .
C(6) C(8) 2.483(3) .
C(6) C(12) 2.515(2) .
C(6) C(22) 3.260(3) .
C(7) C(9) 2.420(3) .
C(7) C(10) 2.779(3) .
C(7) C(11) 2.393(3) .
C(7) C(19) 3.267(3) .
C(7) C(22) 3.589(3) .
C(8) C(10) 2.392(3) .
C(8) C(11) 2.747(3) .
C(8) C(12) 2.432(3) .
C(8) C(19) 3.599(4) .
C(9) C(11) 2.383(4) .
C(9) C(12) 2.821(3) .
C(10) C(12) 2.439(3) .
C(11) C(21) 3.183(4) .
C(12) C(18) 3.144(3) .
C(12) C(19) 3.471(3) .
C(12) C(21) 3.015(3) .
C(12) C(22) 3.137(3) .
C(13) C(15) 2.434(4) .
C(13) C(16) 2.800(4) .
C(13) C(17) 2.411(3) .
C(13) C(19) 3.072(3) .
C(13) C(20) 3.046(3) .
C(14) C(16) 2.374(4) .
C(14) C(17) 2.733(3) .
C(14) C(18) 2.414(3) .
C(14) C(20) 3.192(3) .
C(15) C(17) 2.374(4) .
C(15) C(18) 2.804(4) .
C(16) C(18) 2.435(4) .
C(17) C(21) 3.180(3) .
C(18) C(21) 3.035(3) .
C(18) C(22) 3.079(4) .
C(19) C(20) 3.001(3) .
C(21) C(22) 2.999(3) .
Si(1) H(1) 2.8634 .
Si(1) H(9) 2.8140 .
Si(1) H(13) 2.3649 .
Si(1) H(14) 2.3682 .
Si(1) H(15) 2.3644 .
Si(1) H(16) 2.3681 .
Si(1) H(17) 2.3717 .
Si(1) H(18) 2.3737 .
Si(2) H(8) 2.8675 .
Si(2) H(10) 3.4725 65501
Si(2) H(12) 2.8060 .
Si(2) H(19) 2.3665 .
Si(2) H(20) 2.3739 .
Si(2) H(21) 2.3672 .
Si(2) H(22) 2.3652 .
Si(2) H(23) 2.3610 .
Si(2) H(24) 2.3647 .
C(1) H(1) 2.0362 .
C(1) H(2) 3.2924 .
C(1) H(4) 3.2815 .
C(1) H(13) 3.5499 .
C(1) H(15) 3.1517 .
C(1) H(16) 3.3860 .
C(1) H(18) 2.9451 .
C(1) H(24) 2.8946 .
C(2) H(1) 3.1947 55602
C(2) H(2) 2.0301 .
C(2) H(3) 3.2484 .
C(2) H(11) 3.0324 54501
C(2) H(12) 3.5612 54501
C(2) H(16) 3.3207 .
C(2) H(18) 2.8672 .
C(2) H(23) 3.4047 55602
C(2) H(24) 3.2257 .
C(3) H(1) 2.0182 .
C(3) H(1) 3.3742 55602
C(3) H(3) 2.0332 .
C(3) H(4) 3.2494 .
C(3) H(11) 3.2501 54501
C(3) H(12) 3.0468 54501
C(3) H(24) 3.3040 .
C(4) H(1) 3.2408 .
C(4) H(2) 2.0338 .
C(4) H(3) 3.4935 65602
C(4) H(4) 2.0345 .
C(4) H(4) 3.5180 65602
C(4) H(12) 3.0698 54501
C(4) H(20) 3.2964 54501
C(4) H(24) 3.0517 .
C(5) H(2) 3.2519 .
C(5) H(3) 2.0397 .
C(5) H(3) 3.3028 65602
C(5) H(5) 2.9746 .
C(5) H(16) 3.4450 65501
C(5) H(19) 3.5479 54501
C(5) H(20) 3.5106 54501
C(5) H(24) 2.6678 .
C(6) H(1) 3.2475 .
C(6) H(3) 3.2748 .
C(6) H(4) 2.0341 .
C(6) H(5) 2.6187 .
C(6) H(15) 3.2153 .
C(6) H(24) 2.5523 .
C(7) H(4) 2.6213 .
C(7) H(5) 2.0337 .
C(7) H(6) 3.2765 .
C(7) H(8) 3.2500 .
C(7) H(9) 3.3302 65501
C(7) H(10) 3.4545 65501
C(7) H(15) 2.5616 .
C(7) H(24) 3.1756 .
C(8) H(4) 2.9684 .
C(8) H(6) 2.0409 .
C(8) H(7) 3.2526 .
C(8) H(9) 3.0711 65501
C(8) H(15) 2.7194 .
C(9) H(5) 2.0403 .
C(9) H(7) 2.0298 .
C(9) H(8) 3.2357 .
C(9) H(9) 3.3140 65501
C(9) H(15) 3.1001 .
C(10) H(5) 3.2518 .
C(10) H(6) 2.0343 .
C(10) H(8) 2.0125 .
C(10) H(15) 3.3088 .
C(11) H(6) 3.2429 .
C(11) H(7) 2.0219 .
C(11) H(10) 3.0985 65501
C(11) H(15) 3.1852 .
C(11) H(19) 3.3308 .
C(11) H(21) 2.8459 .
C(12) H(5) 3.2821 .
C(12) H(7) 3.2901 .
C(12) H(8) 2.0371 .
C(12) H(10) 2.9914 65501
C(12) H(15) 2.8503 .
C(12) H(19) 3.3905 .
C(12) H(21) 2.9479 .
C(12) H(22) 3.5225 .
C(12) H(24) 3.1153 .
C(13) H(2) 2.8461 55602
C(13) H(9) 2.0359 .
C(13) H(10) 3.2874 .
C(13) H(12) 3.2675 .
C(13) H(14) 3.0049 .
C(13) H(15) 3.5058 .
C(13) H(16) 2.9891 .
C(13) H(17) 3.4285 .
C(14) H(2) 3.0016 55602
C(14) H(4) 3.5485 45501
C(14) H(10) 2.0327 .
C(14) H(11) 3.2339 .
C(14) H(14) 3.5135 .
C(14) H(16) 2.8835 .
C(14) H(17) 3.3358 .
C(15) H(2) 3.2505 55602
C(15) H(9) 2.0216 .
C(15) H(11) 2.0164 .
C(15) H(12) 3.2260 .
C(15) H(21) 3.5098 45501
C(16) H(2) 3.3171 55602
C(16) H(9) 3.2265 .
C(16) H(10) 2.0166 .
C(16) H(12) 2.0204 .
C(16) H(18) 3.5387 56501
C(17) H(2) 3.1803 55602
C(17) H(10) 3.2341 .
C(17) H(11) 2.0312 .
C(17) H(19) 2.8945 .
C(17) H(20) 3.2991 .
C(17) H(23) 3.4939 .
C(18) H(2) 2.9688 55602
C(18) H(9) 3.2701 .
C(18) H(11) 3.2876 .
C(18) H(12) 2.0355 .
C(18) H(19) 2.9832 .
C(18) H(20) 3.4095 .
C(18) H(23) 3.0066 .
C(18) H(24) 3.5199 .
C(19) H(17) 2.9287 .
C(19) H(18) 3.4045 .
C(20) H(1) 2.7046 .
C(20) H(4) 3.3099 45501
C(20) H(9) 2.6861 .
C(20) H(13) 2.9215 .
C(20) H(14) 3.4098 .
C(20) H(21) 3.2916 44501
C(21) H(8) 2.6878 .
C(21) H(10) 3.3737 65501
C(21) H(12) 2.6724 .
C(21) H(18) 3.4527 66501
C(21) H(22) 2.9206 .
C(21) H(22) 3.4685 66602
C(21) H(23) 3.4068 .
C(22) H(1) 3.3285 55602
C(22) H(3) 3.4192 65602
C(22) H(20) 2.9405 .
C(22) H(20) 3.2612 66602
C(22) H(21) 3.3836 .
C(22) H(22) 3.3736 66602
H(1) C(2) 3.1947 55602
H(1) C(3) 3.3742 55602
H(1) C(22) 3.3285 55602
H(2) C(13) 2.8461 55602
H(2) C(14) 3.0016 55602
H(2) C(15) 3.2505 55602
H(2) C(16) 3.3171 55602
H(2) C(17) 3.1803 55602
H(2) C(18) 2.9688 55602
H(3) C(4) 3.4935 65602
H(3) C(5) 3.3028 65602
H(3) C(22) 3.4192 65602
H(4) C(4) 3.5180 65602
H(4) C(14) 3.5485 65501
H(4) C(20) 3.3099 65501
H(9) C(7) 3.3302 45501
H(9) C(8) 3.0711 45501
H(9) C(9) 3.3140 45501
H(10) Si(2) 3.4725 45501
H(10) C(7) 3.4545 45501
H(10) C(11) 3.0985 45501
H(10) C(12) 2.9914 45501
H(10) C(21) 3.3737 45501
H(11) C(2) 3.0324 56501
H(11) C(3) 3.2501 56501
H(12) C(2) 3.5612 56501
H(12) C(3) 3.0468 56501
H(12) C(4) 3.0698 56501
H(16) C(5) 3.4450 45501
H(18) C(16) 3.5387 54501
H(18) C(21) 3.4527 44501
H(19) C(5) 3.5479 56501
H(20) C(4) 3.2964 56501
H(20) C(5) 3.5106 56501
H(20) C(22) 3.2612 66602
H(21) C(15) 3.5098 65501
H(21) C(20) 3.2916 66501
H(22) C(21) 3.4685 66602
H(22) C(22) 3.3736 66602
H(23) C(2) 3.4047 55602

loop_
_geom_torsion_atom_site_label_1
_geom_torsion_atom_site_label_2
_geom_torsion_atom_site_label_3
_geom_torsion_atom_site_label_4
_geom_torsion
C(13) Si(1) C(1) C(2) -91.6(1)
C(13) Si(1) C(1) C(6) 91.9(2)
C(19) Si(1) C(1) C(2) 142.8(1)
C(19) Si(1) C(1) C(6) -33.7(2)
C(20) Si(1) C(1) C(2) 26.0(2)
C(20) Si(1) C(1) C(6) -150.5(1)
C(1) Si(1) C(13) C(14) 141.8(1)
C(1) Si(1) C(13) C(18) -36.6(2)
C(19) Si(1) C(13) C(14) -89.9(1)
C(19) Si(1) C(13) C(18) 91.7(2)
C(20) Si(1) C(13) C(14) 25.5(2)
C(20) Si(1) C(13) C(18) -152.9(1)
C(18) Si(2) C(12) C(7) 89.7(2)
C(18) Si(2) C(12) C(11) -95.1(2)
C(21) Si(2) C(12) C(7) -152.5(2)
C(21) Si(2) C(12) C(11) 22.7(2)
C(22) Si(2) C(12) C(7) -36.2(2)
C(22) Si(2) C(12) C(11) 139.0(2)
C(12) Si(2) C(18) C(13) -34.2(2)
C(12) Si(2) C(18) C(17) 144.2(1)
C(21) Si(2) C(18) C(13) -151.3(1)
C(21) Si(2) C(18) C(17) 27.2(2)
C(22) Si(2) C(18) C(13) 93.2(2)
C(22) Si(2) C(18) C(17) -88.4(1)
Si(1) C(1) C(2) C(3) -176.6(2)
C(6) C(1) C(2) C(3) 0.2(3)
Si(1) C(1) C(6) C(5) 174.6(2)
Si(1) C(1) C(6) C(7) -7.2(3)
C(2) C(1) C(6) C(5) -1.9(3)
C(2) C(1) C(6) C(7) 176.3(2)
C(1) C(2) C(3) C(4) 1.1(3)
C(2) C(3) C(4) C(5) -0.8(3)
C(3) C(4) C(5) C(6) -0.9(3)
C(4) C(5) C(6) C(1) 2.3(3)
C(4) C(5) C(6) C(7) -175.9(2)
C(1) C(6) C(7) C(8) 116.7(2)
C(1) C(6) C(7) C(12) -62.6(3)
C(5) C(6) C(7) C(8) -65.1(3)
C(5) C(6) C(7) C(12) 115.6(2)
C(6) C(7) C(8) C(9) -177.7(2)
C(12) C(7) C(8) C(9) 1.6(4)
C(6) C(7) C(12) Si(2) -6.9(3)
C(6) C(7) C(12) C(11) 177.8(2)
C(8) C(7) C(12) Si(2) 173.8(2)
C(8) C(7) C(12) C(11) -1.5(3)
C(7) C(8) C(9) C(10) -0.5(4)
C(8) C(9) C(10) C(11) -0.5(4)
C(9) C(10) C(11) C(12) 0.5(4)
C(10) C(11) C(12) Si(2) -175.2(2)
C(10) C(11) C(12) C(7) 0.5(3)
Si(1) C(13) C(14) C(15) -176.9(2)
C(18) C(13) C(14) C(15) 1.6(3)
Si(1) C(13) C(18) Si(2) -5.5(2)
Si(1) C(13) C(18) C(17) 176.1(2)
C(14) C(13) C(18) Si(2) 176.2(1)
C(14) C(13) C(18) C(17) -2.3(2)
C(13) C(14) C(15) C(16) 0.5(4)
C(14) C(15) C(16) C(17) -2.0(4)
C(15) C(16) C(17) C(18) 1.2(4)
C(16) C(17) C(18) Si(2) -177.7(2)
C(16) C(17) C(18) C(13) 0.9(3)
